data_7038501
loop_
_publ_author_name
'Brouillet, Etienne V.'
'Kennedy, Alan R.'
'Koszinowski, Konrad'
'McLellan, Ross'
'Mulvey, Robert E.'
'Robertson, Stuart D.'

_publ_section_title
;
 Exposing elusive cationic magnesium-chloro aggregates in aluminate
 complexes through donor control.
;
_journal_issue 13
_journal_name_full 'Dalton transactions (Cambridge, England : 2003)'
_journal_page_first 5590
_journal_page_last 5597
_journal_paper_doi 10.1039/c6dt00531d
_journal_volume 45
_journal_year 2016
_chemical_formula_moiety 'C15 H26 Al Cl3 N Si, C12 H30 Cl Mg N4'
_chemical_formula_sum 'C27 H56 Al Cl4 Mg N5 Si'
_chemical_formula_weight 671.96
_chemical_properties_physical 'Air-sensitive, Moisture-sensitive, Oxygen-sensitive'
_space_group_crystal_system monoclinic
_space_group_IT_number 14
_space_group_name_H-M_alt 'P 1 21/n 1'
_symmetry_Int_Tables_number 14
_symmetry_space_group_name_Hall '-P 2yn'
_symmetry_space_group_name_H-M 'P 1 21/n 1'
_atom_sites_solution_primary iterative
_audit_creation_date 2015-03-16
_audit_creation_method
;
Olex2 1.2
(compiled 2015.01.26 svn.r3150 for OlexSys, GUI svn.r4998)
;
_audit_update_record
;
2015-12-22 deposited with the CCDC.
2016-02-19 downloaded from the CCDC.
;
_cell_angle_alpha 90
_cell_angle_beta 114.337(8)
_cell_angle_gamma 90
_cell_formula_units_Z 4
_cell_length_a 17.4285(12)
_cell_length_b 13.2180(7)
_cell_length_c 17.5260(12)
_cell_measurement_reflns_used 5255
_cell_measurement_temperature 123.3
_cell_measurement_theta_max 28.6663
_cell_measurement_theta_min 2.9868
_cell_volume 3678.7(5)
_computing_cell_refinement
;
CrysAlisPro, Oxford Diffraction Ltd.,
Version 1.171.34.40 (release 27-08-2010 CrysAlis171 .NET)
(compiled Aug 27 2010,11:50:40)
;
_computing_data_collection
;
CrysAlisPro, Oxford Diffraction Ltd.,
Version 1.171.34.40 (release 27-08-2010 CrysAlis171 .NET)
(compiled Aug 27 2010,11:50:40)
;
_computing_data_reduction
;
CrysAlisPro, Oxford Diffraction Ltd.,
Version 1.171.34.40 (release 27-08-2010 CrysAlis171 .NET)
(compiled Aug 27 2010,11:50:40)
;
_computing_molecular_graphics 'Olex2 (Dolomanov et al., 2009)'
_computing_publication_material 'Olex2 (Dolomanov et al., 2009)'
_computing_structure_refinement 'olex2.refine (Bourhis et al., 2015)'
_computing_structure_solution 'olex2.solve (Bourhis et al., 2015)'
_diffrn_ambient_temperature 123.3
_diffrn_detector_area_resol_mean 16.0727
_diffrn_measured_fraction_theta_full 0.9981
_diffrn_measured_fraction_theta_max 0.9981
_diffrn_measurement_details
;
  1 omega   34.00   71.00   1.0000   45.0000
omega____ theta____ kappa____ phi______ frames
    -       17.1756   77.0000 -120.0000 37

  2 omega   -6.00   87.00   1.0000   45.0000
omega____ theta____ kappa____ phi______ frames
    -       17.1756   77.0000  120.0000 93

  3 omega  -32.00   49.00   1.0000   45.0000
omega____ theta____ kappa____ phi______ frames
    -      -18.0350   77.0000    0.0000 81

  4 omega   34.00   93.00   1.0000   45.0000
omega____ theta____ kappa____ phi______ frames
    -       17.1756  179.0000   30.0000 59

  5 omega   -9.00   90.00   1.0000   45.0000
omega____ theta____ kappa____ phi______ frames
    -       17.1756   37.0000  -30.0000 99

  6 omega   34.00   93.00   1.0000   45.0000
omega____ theta____ kappa____ phi______ frames
    -       17.1756  179.0000 -180.0000 59

  7 omega   -6.00   19.00   1.0000   45.0000
omega____ theta____ kappa____ phi______ frames
    -       17.1756   45.0000   91.0000 25

  8 omega  -55.00   43.00   1.0000   45.0000
omega____ theta____ kappa____ phi______ frames
    -       17.1756  -37.0000  150.0000 98
;
_diffrn_measurement_device_type 'Xcalibur, Eos'
_diffrn_measurement_method '\w scans'
_diffrn_orient_matrix_UB_11 0.0234018000
_diffrn_orient_matrix_UB_12 -0.0125926000
_diffrn_orient_matrix_UB_13 -0.0235767000
_diffrn_orient_matrix_UB_21 -0.0179377000
_diffrn_orient_matrix_UB_22 -0.0491231000
_diffrn_orient_matrix_UB_23 -0.0070802000
_diffrn_orient_matrix_UB_31 -0.0335396000
_diffrn_orient_matrix_UB_32 0.0174634000
_diffrn_orient_matrix_UB_33 -0.0369858000
_diffrn_radiation_monochromator graphite
_diffrn_radiation_type 'Mo K\a'
_diffrn_radiation_wavelength 0.71073
_diffrn_reflns_av_R_equivalents 0.1136
_diffrn_reflns_av_unetI/netI 0.1312
_diffrn_reflns_limit_h_max 23
_diffrn_reflns_limit_h_min -22
_diffrn_reflns_limit_k_max 17
_diffrn_reflns_limit_k_min -16
_diffrn_reflns_limit_l_max 22
_diffrn_reflns_limit_l_min -21
_diffrn_reflns_number 40914
_diffrn_reflns_theta_full 25.9973
_diffrn_reflns_theta_max 26.00
_diffrn_reflns_theta_min 2.99
_diffrn_source 'Enhance (Mo) X-ray Source'
_exptl_absorpt_coefficient_mu 0.420
_exptl_absorpt_correction_T_max 1.00000
_exptl_absorpt_correction_T_min 0.95670
_exptl_absorpt_correction_type multi-scan
_exptl_absorpt_process_details
;
CrysAlisPro, Oxford Diffraction Ltd.,
Version 1.171.34.40 (release 27-08-2010 CrysAlis171 .NET)
(compiled Aug 27 2010,11:50:40)
Empirical absorption correction using spherical harmonics,
 implemented in SCALE3 ABSPACK scaling algorithm.
;
_exptl_crystal_colour 'clear colourless'
_exptl_crystal_colour_lustre clear
_exptl_crystal_colour_primary colourless
_exptl_crystal_density_diffrn 1.2132
_exptl_crystal_description plate
_exptl_crystal_F_000 1443.3940
_exptl_crystal_size_max 0.25
_exptl_crystal_size_mid 0.25
_exptl_crystal_size_min 0.15
_refine_diff_density_max 0.7940
_refine_diff_density_min -0.8081
_refine_diff_density_rms 0.1737
_refine_ls_d_res_high 0.8107
_refine_ls_d_res_low 6.8063
_refine_ls_goodness_of_fit_ref 1.0224
_refine_ls_hydrogen_treatment mixed
_refine_ls_matrix_type full
_refine_ls_number_constraints 80
_refine_ls_number_parameters 364
_refine_ls_number_reflns 7220
_refine_ls_number_restraints 0
_refine_ls_restrained_S_all 1.0224
_refine_ls_R_factor_all 0.1138
_refine_ls_R_factor_gt 0.0586
_refine_ls_shift/su_max 0.0000
_refine_ls_shift/su_mean 0.0000
_refine_ls_structure_factor_coef Fsqd
_refine_ls_weighting_details 'w=1/[\s^2^(Fo^2^)+(0.0362P)^2^+0.7623P] where P=(Fo^2^+2Fc^2^)/3'
_refine_ls_weighting_scheme calc
_refine_ls_wR_factor_gt 0.0959
_refine_ls_wR_factor_ref 0.1135
_reflns_Friedel_coverage 0.0
_reflns_limit_h_max 11
_reflns_limit_h_min -21
_reflns_limit_k_max 16
_reflns_limit_k_min 0
_reflns_limit_l_max 21
_reflns_limit_l_min -11
_reflns_number_gt 4509
_reflns_number_total 7220
_reflns_threshold_expression I>=2u(I)
_cod_data_source_file c6dt00531d2.cif
_cod_data_source_block 2
_cod_depositor_comments 'Adding full bibliography for 7038500--7038504.cif.'
_cod_database_code 7038501
_reflns_odcompleteness_completeness 99.74
_reflns_odcompleteness_iscentric 1
_reflns_odcompleteness_theta 26.00
_olex2_refinement_description
;
1. Fixed Uiso
 At 1.2 times of:
  All C(H) groups, All C(H,H) groups
 At 1.5 times of:
  All C(H,H,H) groups
2.a Ternary CH refined with riding coordinates:
 C7(H7), C10(H10)
2.b Secondary CH2 refined with riding coordinates:
 C16(H16a,H16b), C17(H17a,H17b), C20(H20a,H20b), C21(H21a,H21b), C24(H24a,
 H24b), C25(H25a,H25b)
2.c Aromatic/amide H refined with riding coordinates:
 C3(H3), C4(H4), C5(H5)
2.d Idealised Me refined as rotating group:
 C8(H8a,H8b,H8c), C9(H9a,H9b,H9c), C11(H11a,H11b,H11c), C12(H12a,H12b,H12c),
 C13(H13a,H13b,H13c), C14(H14a,H14b,H14c), C15(H15a,H15b,H15c), C18(H18a,H18b,
 H18c), C19(H19a,H19b,H19c), C22(H22a,H22b,H22c), C23(H23a,H23b,H23c), C26(H26a,
 H26b,H26c), C27(H27a,H27b,H27c)
;
_olex2_date_sample_data_collection 2015-02-20
_olex2_date_sample_submission 2015-02-20
_olex2_submission_original_sample_id EVB043
_olex2_submission_special_instructions 'No special instructions were received'

loop_
_space_group_symop_id
_space_group_symop_operation_xyz
1 x,y,z
2 -x+1/2,y+1/2,-z+1/2
3 -x,-y,-z
4 x-1/2,-y-1/2,z-1/2

loop_
_atom_site_label
_atom_site_type_symbol
_atom_site_fract_x
_atom_site_fract_y
_atom_site_fract_z
_atom_site_U_iso_or_equiv
_atom_site_adp_type
_atom_site_occupancy
_atom_site_refinement_flags_posn
Al1 Al 0.75451(6) 0.12550(8) 0.93361(6) 0.0221(2) Uani 1.000000 .
Mg1 Mg 0.37482(7) 0.74029(8) 0.70267(6) 0.0174(3) Uani 1.000000 .
Cl1 Cl 0.88883(6) 0.14604(8) 0.97476(6) 0.0403(3) Uani 1.000000 .
Cl2 Cl 0.73370(7) 0.10830(8) 1.04542(6) 0.0481(3) Uani 1.000000 .
Cl3 Cl 0.72792(6) -0.01473(7) 0.86517(6) 0.0402(3) Uani 1.000000 .
Cl4 Cl 0.27426(6) 0.86724(7) 0.67132(5) 0.0298(2) Uani 1.000000 .
Si1 Si 0.66461(6) 0.23619(7) 0.76205(5) 0.0184(2) Uani 1.000000 .
N1 N 0.68715(15) 0.22457(19) 0.86811(15) 0.0152(6) Uani 1.000000 .
N2 N 0.46905(16) 0.6175(2) 0.72866(15) 0.0199(6) Uani 1.000000 .
N3 N 0.36724(17) 0.7158(2) 0.57570(16) 0.0245(7) Uani 1.000000 .
N4 N 0.48462(17) 0.8223(2) 0.78762(16) 0.0243(7) Uani 1.000000 .
N5 N 0.32252(15) 0.6334(2) 0.76259(15) 0.0182(6) Uani 1.000000 .
C1 C 0.65326(19) 0.3000(2) 0.90478(17) 0.0142(7) Uani 1.000000 .
C2 C 0.70205(19) 0.3849(2) 0.94473(18) 0.0171(7) Uani 1.000000 .
C3 C 0.6671(2) 0.4581(2) 0.97779(18) 0.0200(8) Uani 1.000000 .
H3 H 0.6997(2) 0.5157(2) 1.00448(18) 0.0239(9) Uiso 1.000000 R
C4 C 0.5867(2) 0.4494(2) 0.97293(18) 0.0218(8) Uani 1.000000 .
H4 H 0.5638(2) 0.5006(2) 0.99552(18) 0.0262(10) Uiso 1.000000 R
C5 C 0.5394(2) 0.3653(3) 0.93474(18) 0.0203(8) Uani 1.000000 .
H5 H 0.4839(2) 0.3590(3) 0.93163(18) 0.0244(9) Uiso 1.000000 R
C6 C 0.57103(19) 0.2897(2) 0.90083(18) 0.0157(7) Uani 1.000000 .
C7 C 0.7920(2) 0.3986(3) 0.95480(19) 0.0225(8) Uani 1.000000 .
H7 H 0.8067(2) 0.3388(3) 0.92845(19) 0.0271(10) Uiso 1.000000 R
C8 C 0.8031(2) 0.4932(3) 0.9102(2) 0.0359(10) Uani 1.000000 .
H8a H 0.7701(11) 0.4861(7) 0.8497(2) 0.0538(15) Uiso 1.000000 GR
H8b H 0.7836(12) 0.5526(4) 0.9306(10) 0.0538(15) Uiso 1.000000 GR
H8c H 0.8628(3) 0.5015(9) 0.9217(11) 0.0538(15) Uiso 1.000000 GR
C9 C 0.8535(2) 0.4002(3) 1.0474(2) 0.0331(9) Uani 1.000000 .
H9a H 0.8401(9) 0.4574(10) 1.0754(4) 0.0496(14) Uiso 1.000000 GR
H9b H 0.8485(10) 0.3369(7) 1.0741(4) 0.0496(14) Uiso 1.000000 GR
H9c H 0.9112(2) 0.4074(17) 1.0520(2) 0.0496(14) Uiso 1.000000 GR
C10 C 0.51649(19) 0.1992(2) 0.86013(19) 0.0189(8) Uani 1.000000 .
H10 H 0.55015(19) 0.1524(2) 0.84107(19) 0.0227(9) Uiso 1.000000 R
C11 C 0.43782(19) 0.2304(3) 0.78297(19) 0.0266(9) Uani 1.000000 .
H11a H 0.4020(7) 0.2732(13) 0.8004(2) 0.0399(13) Uiso 1.000000 GR
H11b H 0.4547(2) 0.2681(14) 0.7442(6) 0.0399(13) Uiso 1.000000 GR
H11c H 0.4065(7) 0.1697(3) 0.7550(7) 0.0399(13) Uiso 1.000000 GR
C12 C 0.4912(2) 0.1415(3) 0.9215(2) 0.0294(9) Uani 1.000000 .
H12a H 0.5419(2) 0.1214(13) 0.9703(6) 0.0441(13) Uiso 1.000000 GR
H12b H 0.4563(11) 0.1850(6) 0.9396(10) 0.0441(13) Uiso 1.000000 GR
H12c H 0.4592(11) 0.0811(8) 0.8940(5) 0.0441(13) Uiso 1.000000 GR
C13 C 0.5886(2) 0.1407(3) 0.6944(2) 0.0258(8) Uani 1.000000 .
H13a H 0.6112(6) 0.0726(3) 0.7122(8) 0.0387(13) Uiso 1.000000 GR
H13b H 0.5349(4) 0.1478(10) 0.6994(10) 0.0387(13) Uiso 1.000000 GR
H13c H 0.5797(10) 0.1513(10) 0.6360(2) 0.0387(13) Uiso 1.000000 GR
C14 C 0.7645(2) 0.2207(3) 0.7483(2) 0.0290(9) Uani 1.000000 .
H14a H 0.8046(5) 0.2734(10) 0.7801(10) 0.0435(13) Uiso 1.000000 GR
H14b H 0.7887(7) 0.1540(6) 0.7689(12) 0.0435(13) Uiso 1.000000 GR
H14c H 0.7529(3) 0.2268(16) 0.6888(3) 0.0435(13) Uiso 1.000000 GR
C15 C 0.6182(2) 0.3625(3) 0.7221(2) 0.0277(9) Uani 1.000000 .
H15a H 0.5649(6) 0.3698(6) 0.7279(11) 0.0416(13) Uiso 1.000000 GR
H15b H 0.6574(6) 0.4156(3) 0.7545(8) 0.0416(13) Uiso 1.000000 GR
H15c H 0.6080(12) 0.3687(6) 0.6630(4) 0.0416(13) Uiso 1.000000 GR
C16 C 0.4847(2) 0.5998(3) 0.6522(2) 0.0270(9) Uani 1.000000 .
H16a H 0.5284(2) 0.6473(3) 0.6516(2) 0.0324(10) Uiso 1.000000 R
H16b H 0.5055(2) 0.5300(3) 0.6529(2) 0.0324(10) Uiso 1.000000 R
C17 C 0.4045(2) 0.6153(2) 0.5746(2) 0.0269(9) Uani 1.000000 .
H17a H 0.3636(2) 0.5617(2) 0.5713(2) 0.0323(10) Uiso 1.000000 R
H17b H 0.4167(2) 0.6098(2) 0.5243(2) 0.0323(10) Uiso 1.000000 R
C18 C 0.4150(2) 0.7954(3) 0.5557(2) 0.0356(10) Uani 1.000000 .
H18a H 0.4124(12) 0.7840(10) 0.4995(6) 0.0534(15) Uiso 1.000000 GR
H18b H 0.3905(9) 0.8616(3) 0.5577(13) 0.0534(15) Uiso 1.000000 GR
H18c H 0.4738(4) 0.7937(11) 0.5967(8) 0.0534(15) Uiso 1.000000 GR
C19 C 0.2793(2) 0.7186(3) 0.5109(2) 0.0357(10) Uani 1.000000 .
H19a H 0.2549(5) 0.7854(6) 0.5111(10) 0.0535(15) Uiso 1.000000 GR
H19b H 0.2790(3) 0.7057(17) 0.4558(3) 0.0535(15) Uiso 1.000000 GR
H19c H 0.2459(4) 0.6667(11) 0.5233(8) 0.0535(15) Uiso 1.000000 GR
C20 C 0.5463(2) 0.6509(3) 0.7996(2) 0.0246(8) Uani 1.000000 .
H20a H 0.5419(2) 0.6353(3) 0.8529(2) 0.0295(10) Uiso 1.000000 R
H20b H 0.5954(2) 0.6137(3) 0.7990(2) 0.0295(10) Uiso 1.000000 R
C21 C 0.5596(2) 0.7635(3) 0.7945(2) 0.0284(9) Uani 1.000000 .
H21a H 0.5718(2) 0.7777(3) 0.7452(2) 0.0341(11) Uiso 1.000000 R
H21b H 0.6089(2) 0.7854(3) 0.8451(2) 0.0341(11) Uiso 1.000000 R
C22 C 0.4913(2) 0.9267(3) 0.7602(2) 0.0342(10) Uani 1.000000 .
H22a H 0.5414(8) 0.9594(6) 0.8020(7) 0.0514(14) Uiso 1.000000 GR
H22b H 0.4958(13) 0.9245(3) 0.7063(7) 0.0514(14) Uiso 1.000000 GR
H22c H 0.4410(6) 0.9652(5) 0.7541(13) 0.0514(14) Uiso 1.000000 GR
C23 C 0.4810(2) 0.8291(3) 0.8704(2) 0.0352(10) Uani 1.000000 .
H23a H 0.5307(7) 0.8652(15) 0.9096(4) 0.0528(15) Uiso 1.000000 GR
H23b H 0.4300(8) 0.8658(15) 0.8647(3) 0.0528(15) Uiso 1.000000 GR
H23c H 0.4797(14) 0.7609(3) 0.8917(6) 0.0528(15) Uiso 1.000000 GR
C24 C 0.4335(2) 0.5253(2) 0.7500(2) 0.0227(8) Uani 1.000000 .
H24a H 0.3952(2) 0.4912(2) 0.6978(2) 0.0273(10) Uiso 1.000000 R
H24b H 0.4796(2) 0.4777(2) 0.7815(2) 0.0273(10) Uiso 1.000000 R
C25 C 0.3853(2) 0.5522(2) 0.8025(2) 0.0220(8) Uani 1.000000 .
H25a H 0.4255(2) 0.5749(2) 0.8587(2) 0.0265(10) Uiso 1.000000 R
H25b H 0.3560(2) 0.4912(2) 0.8099(2) 0.0265(10) Uiso 1.000000 R
C26 C 0.2934(2) 0.6754(3) 0.8244(2) 0.0257(9) Uani 1.000000 .
H26a H 0.2549(10) 0.7319(10) 0.7992(5) 0.0385(13) Uiso 1.000000 GR
H26b H 0.2641(11) 0.6226(5) 0.8414(9) 0.0385(13) Uiso 1.000000 GR
H26c H 0.3420(2) 0.6994(14) 0.8737(6) 0.0385(13) Uiso 1.000000 GR
C27 C 0.2482(2) 0.5911(3) 0.6925(2) 0.0272(9) Uani 1.000000 .
H27a H 0.2229(8) 0.5380(11) 0.7136(3) 0.0408(13) Uiso 1.000000 GR
H27b H 0.2069(6) 0.6450(4) 0.6668(8) 0.0408(13) Uiso 1.000000 GR
H27c H 0.2657(3) 0.5624(14) 0.6505(6) 0.0408(13) Uiso 1.000000 GR

loop_
_atom_site_aniso_label
_atom_site_aniso_U_11
_atom_site_aniso_U_22
_atom_site_aniso_U_33
_atom_site_aniso_U_12
_atom_site_aniso_U_13
_atom_site_aniso_U_23
Al1 0.0247(6) 0.0187(6) 0.0231(6) 0.0070(5) 0.0101(5) 0.0043(4)
Mg1 0.0202(6) 0.0147(6) 0.0181(6) 0.0023(5) 0.0088(5) 0.0013(5)
Cl1 0.0228(5) 0.0411(6) 0.0489(6) 0.0076(5) 0.0067(5) 0.0047(5)
Cl2 0.0669(7) 0.0523(7) 0.0376(6) 0.0307(6) 0.0340(6) 0.0250(5)
Cl3 0.0457(6) 0.0189(5) 0.0470(6) 0.0071(5) 0.0101(5) -0.0025(4)
Cl4 0.0359(5) 0.0238(5) 0.0325(5) 0.0144(4) 0.0170(4) 0.0063(4)
Si1 0.0200(5) 0.0197(5) 0.0183(5) 0.0017(4) 0.0109(4) 0.0011(4)
N1 0.0145(14) 0.0148(15) 0.0167(14) 0.0023(12) 0.0069(12) -0.0004(11)
N2 0.0217(16) 0.0182(16) 0.0216(15) 0.0030(13) 0.0108(13) 0.0067(12)
N3 0.0344(18) 0.0168(16) 0.0214(16) 0.0083(14) 0.0106(14) 0.0039(12)
N4 0.0279(17) 0.0211(16) 0.0254(16) -0.0039(14) 0.0124(14) -0.0014(13)
N5 0.0147(14) 0.0205(16) 0.0185(14) 0.0002(13) 0.0060(12) 0.0009(12)
C1 0.0165(18) 0.0143(17) 0.0085(16) 0.0029(14) 0.0019(14) 0.0026(13)
C2 0.0184(18) 0.0189(19) 0.0115(16) 0.0013(15) 0.0036(14) 0.0034(14)
C3 0.030(2) 0.0132(18) 0.0150(17) -0.0018(16) 0.0071(16) -0.0007(14)
C4 0.032(2) 0.0191(19) 0.0148(17) 0.0114(17) 0.0102(16) 0.0015(15)
C5 0.0154(18) 0.026(2) 0.0197(18) 0.0051(16) 0.0070(15) 0.0005(15)
C6 0.0180(18) 0.0168(18) 0.0105(16) 0.0020(15) 0.0040(14) 0.0027(13)
C7 0.0235(19) 0.0193(19) 0.026(2) -0.0048(16) 0.0118(17) -0.0022(15)
C8 0.042(2) 0.035(2) 0.031(2) -0.014(2) 0.0156(19) 0.0009(18)
C9 0.023(2) 0.035(2) 0.033(2) -0.0047(18) 0.0036(18) -0.0002(18)
C10 0.0165(18) 0.0212(19) 0.0216(18) -0.0029(15) 0.0104(16) -0.0010(15)
C11 0.0204(19) 0.031(2) 0.028(2) -0.0052(17) 0.0099(17) -0.0063(17)
C12 0.029(2) 0.028(2) 0.031(2) -0.0072(18) 0.0133(18) -0.0023(17)
C13 0.0253(19) 0.031(2) 0.0231(19) 0.0047(17) 0.0117(16) -0.0030(16)
C14 0.029(2) 0.037(2) 0.026(2) 0.0018(18) 0.0160(17) 0.0016(17)
C15 0.033(2) 0.032(2) 0.0207(19) 0.0064(18) 0.0128(17) 0.0061(16)
C16 0.039(2) 0.019(2) 0.033(2) 0.0102(17) 0.0256(19) 0.0041(16)
C17 0.045(2) 0.0159(19) 0.024(2) 0.0044(18) 0.0190(19) -0.0013(15)
C18 0.055(3) 0.025(2) 0.028(2) 0.006(2) 0.018(2) 0.0079(17)
C19 0.044(2) 0.034(2) 0.019(2) 0.010(2) 0.0028(19) 0.0009(17)
C20 0.0153(18) 0.033(2) 0.0238(19) 0.0060(17) 0.0063(16) 0.0085(16)
C21 0.0202(19) 0.035(2) 0.030(2) -0.0034(18) 0.0106(17) -0.0001(17)
C22 0.040(2) 0.021(2) 0.042(2) -0.0102(19) 0.018(2) -0.0029(18)
C23 0.041(2) 0.037(2) 0.028(2) -0.009(2) 0.0148(19) -0.0091(18)
C24 0.024(2) 0.0145(18) 0.031(2) 0.0037(16) 0.0126(17) 0.0084(15)
C25 0.025(2) 0.0178(19) 0.0234(19) 0.0022(16) 0.0098(16) 0.0059(15)
C26 0.025(2) 0.032(2) 0.0254(19) 0.0018(17) 0.0158(17) 0.0036(16)
C27 0.022(2) 0.023(2) 0.034(2) -0.0039(17) 0.0088(17) -0.0005(16)

loop_
_atom_type_symbol
_atom_type_scat_dispersion_real
_atom_type_scat_dispersion_imag
_atom_type_scat_Cromer_Mann_a1
_atom_type_scat_Cromer_Mann_a2
_atom_type_scat_Cromer_Mann_a3
_atom_type_scat_Cromer_Mann_a4
_atom_type_scat_Cromer_Mann_b1
_atom_type_scat_Cromer_Mann_b2
_atom_type_scat_Cromer_Mann_b3
_atom_type_scat_Cromer_Mann_b4
_atom_type_scat_Cromer_Mann_c
_atom_type_scat_source
_atom_type_scat_dispersion_source
C 0.00347 0.00161 2.31000 1.02000 1.58860 0.86500 20.84390 10.20750 0.56870 51.65120 0.215599998832 'International Tables Volume C Table 6.1.1.4 (pp. 500-502)' 'Henke, Gullikson and Davis, At. Data and Nucl. Data Tables, 1993, 54, 2'
Cl 0.14873 0.16029 11.46040 7.19640 6.25560 1.64550 0.01040 1.16620 18.51940 47.77840 -9.55739974976 'International Tables Volume C Table 6.1.1.4 (pp. 500-502)' 'Henke, Gullikson and Davis, At. Data and Nucl. Data Tables, 1993, 54, 2'
H 0.00000 0.00000 0.49300 0.32291 0.14019 0.04081 10.51090 26.12570 3.14236 57.79970 0.0030380000826 'International Tables Volume C Table 6.1.1.4 (pp. 500-502)' 'Henke, Gullikson and Davis, At. Data and Nucl. Data Tables, 1993, 54, 2'
Al 0.06440 0.05171 6.42020 1.90020 1.59360 1.96460 3.03870 0.74260 31.54720 85.08860 1.11510002613 'International Tables Volume C Table 6.1.1.4 (pp. 500-502)' 'Henke, Gullikson and Davis, At. Data and Nucl. Data Tables, 1993, 54, 2'
Mg 0.05139 0.03789 5.42040 2.17350 1.22690 2.30730 2.82750 79.26110 0.38080 7.19370 0.858399987221 'International Tables Volume C Table 6.1.1.4 (pp. 500-502)' 'Henke, Gullikson and Davis, At. Data and Nucl. Data Tables, 1993, 54, 2'
N 0.00653 0.00323 12.21260 3.13220 2.01250 1.16630 0.00570 9.89330 28.99750 0.58260 -11.5290002823 'International Tables Volume C Table 6.1.1.4 (pp. 500-502)' 'Henke, Gullikson and Davis, At. Data and Nucl. Data Tables, 1993, 54, 2'
Si 0.08192 0.07060 6.29150 3.03530 1.98910 1.54100 2.43860 32.33370 0.67850 81.69370 1.14069998264 'International Tables Volume C Table 6.1.1.4 (pp. 500-502)' 'Henke, Gullikson and Davis, At. Data and Nucl. Data Tables, 1993, 54, 2'

loop_
_geom_angle_atom_site_label_1
_geom_angle_atom_site_label_2
_geom_angle_atom_site_label_3
_geom_angle
Cl2 Al1 Cl1 105.99(6)
Cl3 Al1 Cl1 104.40(6)
Cl3 Al1 Cl2 109.81(6)
N1 Al1 Cl1 116.67(10)
N1 Al1 Cl2 110.17(9)
N1 Al1 Cl3 109.52(9)
N2 Mg1 Cl4 178.28(9)
N3 Mg1 Cl4 98.18(8)
N3 Mg1 N2 80.24(10)
N4 Mg1 Cl4 99.64(9)
N4 Mg1 N2 81.71(11)
N4 Mg1 N3 115.88(11)
N5 Mg1 Cl4 99.11(8)
N5 Mg1 N2 81.22(10)
N5 Mg1 N3 122.09(11)
N5 Mg1 N4 114.87(10)
C13 Si1 N1 114.12(14)
C14 Si1 N1 108.43(14)
C14 Si1 C13 107.53(16)
C15 Si1 N1 110.63(14)
C15 Si1 C13 106.53(16)
C15 Si1 C14 109.50(16)
Si1 N1 Al1 122.75(14)
C1 N1 Al1 119.66(19)
C1 N1 Si1 117.54(19)
C16 N2 Mg1 108.89(18)
C20 N2 Mg1 107.19(19)
C20 N2 C16 111.3(2)
C24 N2 Mg1 107.58(19)
C24 N2 C16 110.3(3)
C24 N2 C20 111.4(2)
C17 N3 Mg1 107.56(19)
C18 N3 Mg1 109.3(2)
C18 N3 C17 110.2(3)
C19 N3 Mg1 112.5(2)
C19 N3 C17 109.4(3)
C19 N3 C18 107.9(3)
C21 N4 Mg1 107.0(2)
C22 N4 Mg1 114.1(2)
C22 N4 C21 109.3(3)
C23 N4 Mg1 108.7(2)
C23 N4 C21 110.2(3)
C23 N4 C22 107.6(3)
C25 N5 Mg1 108.90(18)
C26 N5 Mg1 116.6(2)
C26 N5 C25 109.5(2)
C27 N5 Mg1 104.00(18)
C27 N5 C25 110.0(2)
C27 N5 C26 107.7(2)
C2 C1 N1 120.0(3)
C6 C1 N1 120.5(3)
C6 C1 C2 119.6(3)
C3 C2 C1 118.9(3)
C7 C2 C1 122.5(3)
C7 C2 C3 118.6(3)
H3 C3 C2 119.08(19)
C4 C3 C2 121.8(3)
C4 C3 H3 119.08(19)
H4 C4 C3 120.45(19)
C5 C4 C3 119.1(3)
C5 C4 H4 120.45(19)
H5 C5 C4 119.19(19)
C6 C5 C4 121.6(3)
C6 C5 H5 119.19(19)
C5 C6 C1 119.0(3)
C10 C6 C1 121.8(3)
C10 C6 C5 119.2(3)
H7 C7 C2 107.47(18)
C8 C7 C2 112.4(3)
C8 C7 H7 107.47(19)
C9 C7 C2 111.3(3)
C9 C7 H7 107.47(19)
C9 C7 C8 110.5(3)
H8a C8 C7 109.5
H8b C8 C7 109.5
H8b C8 H8a 109.5
H8c C8 C7 109.5
H8c C8 H8a 109.5
H8c C8 H8b 109.5
H9a C9 C7 109.5
H9b C9 C7 109.5
H9b C9 H9a 109.5
H9c C9 C7 109.5
H9c C9 H9a 109.5
H9c C9 H9b 109.5
H10 C10 C6 107.83(17)
C11 C10 C6 111.3(3)
C11 C10 H10 107.83(17)
C12 C10 C6 111.8(3)
C12 C10 H10 107.83(18)
C12 C10 C11 110.1(3)
H11a C11 C10 109.5
H11b C11 C10 109.5
H11b C11 H11a 109.5
H11c C11 C10 109.5
H11c C11 H11a 109.5
H11c C11 H11b 109.5
H12a C12 C10 109.5
H12b C12 C10 109.5
H12b C12 H12a 109.5
H12c C12 C10 109.5
H12c C12 H12a 109.5
H12c C12 H12b 109.5
H13a C13 Si1 109.5
H13b C13 Si1 109.5
H13b C13 H13a 109.5
H13c C13 Si1 109.5
H13c C13 H13a 109.5
H13c C13 H13b 109.5
H14a C14 Si1 109.5
H14b C14 Si1 109.5
H14b C14 H14a 109.5
H14c C14 Si1 109.5
H14c C14 H14a 109.5
H14c C14 H14b 109.5
H15a C15 Si1 109.5
H15b C15 Si1 109.5
H15b C15 H15a 109.5
H15c C15 Si1 109.5
H15c C15 H15a 109.5
H15c C15 H15b 109.5
H16a C16 N2 109.64(17)
H16b C16 N2 109.64(16)
H16b C16 H16a 108.2
C17 C16 N2 110.1(3)
C17 C16 H16a 109.64(19)
C17 C16 H16b 109.64(18)
C16 C17 N3 110.9(3)
H17a C17 N3 109.45(18)
H17a C17 C16 109.45(19)
H17b C17 N3 109.45(16)
H17b C17 C16 109.45(17)
H17b C17 H17a 108.0
H18a C18 N3 109.5
H18b C18 N3 109.5
H18b C18 H18a 109.5
H18c C18 N3 109.5
H18c C18 H18a 109.5
H18c C18 H18b 109.5
H19a C19 N3 109.5
H19b C19 N3 109.5
H19b C19 H19a 109.5
H19c C19 N3 109.5
H19c C19 H19a 109.5
H19c C19 H19b 109.5
H20a C20 N2 109.52(16)
H20b C20 N2 109.52(17)
H20b C20 H20a 108.1
C21 C20 N2 110.6(3)
C21 C20 H20a 109.52(18)
C21 C20 H20b 109.52(18)
C20 C21 N4 111.7(3)
H21a C21 N4 109.29(17)
H21a C21 C20 109.29(18)
H21b C21 N4 109.29(17)
H21b C21 C20 109.29(18)
H21b C21 H21a 107.9
H22a C22 N4 109.5
H22b C22 N4 109.5
H22b C22 H22a 109.5
H22c C22 N4 109.5
H22c C22 H22a 109.5
H22c C22 H22b 109.5
H23a C23 N4 109.5
H23b C23 N4 109.5
H23b C23 H23a 109.5
H23c C23 N4 109.5
H23c C23 H23a 109.5
H23c C23 H23b 109.5
H24a C24 N2 109.52(16)
H24b C24 N2 109.52(16)
H24b C24 H24a 108.1
C25 C24 N2 110.6(3)
C25 C24 H24a 109.52(18)
C25 C24 H24b 109.52(17)
C24 C25 N5 111.5(2)
H25a C25 N5 109.33(16)
H25a C25 C24 109.33(18)
H25b C25 N5 109.33(16)
H25b C25 C24 109.33(17)
H25b C25 H25a 108.0
H26a C26 N5 109.5
H26b C26 N5 109.5
H26b C26 H26a 109.5
H26c C26 N5 109.5
H26c C26 H26a 109.5
H26c C26 H26b 109.5
H27a C27 N5 109.5
H27b C27 N5 109.5
H27b C27 H27a 109.5
H27c C27 N5 109.5
H27c C27 H27a 109.5
H27c C27 H27b 109.5

loop_
_geom_bond_atom_site_label_1
_geom_bond_atom_site_label_2
_geom_bond_distance
Al1 Cl1 2.1640(14)
Al1 Cl2 2.1469(13)
Al1 Cl3 2.1520(14)
Al1 N1 1.817(3)
Mg1 Cl4 2.3229(13)
Mg1 N2 2.219(3)
Mg1 N3 2.198(3)
Mg1 N4 2.169(3)
Mg1 N5 2.173(3)
Si1 N1 1.741(2)
Si1 C13 1.860(3)
Si1 C14 1.865(3)
Si1 C15 1.862(3)
N1 C1 1.438(4)
N2 C16 1.492(4)
N2 C20 1.475(4)
N2 C24 1.484(4)
N3 C17 1.482(4)
N3 C18 1.471(4)
N3 C19 1.485(4)
N4 C21 1.481(4)
N4 C22 1.481(4)
N4 C23 1.481(4)
N5 C25 1.486(4)
N5 C26 1.481(4)
N5 C27 1.479(4)
C1 C2 1.408(4)
C1 C6 1.413(4)
C2 C3 1.390(4)
C2 C7 1.515(4)
C3 H3 0.9500
C3 C4 1.374(4)
C4 H4 0.9500
C4 C5 1.382(4)
C5 H5 0.9500
C5 C6 1.387(4)
C6 C10 1.512(4)
C7 H7 1.0000
C7 C8 1.528(4)
C7 C9 1.533(4)
C8 H8a 0.9800
C8 H8b 0.9800
C8 H8c 0.9800
C9 H9a 0.9800
C9 H9b 0.9800
C9 H9c 0.9800
C10 H10 1.0000
C10 C11 1.533(4)
C10 C12 1.524(4)
C11 H11a 0.9800
C11 H11b 0.9800
C11 H11c 0.9800
C12 H12a 0.9800
C12 H12b 0.9800
C12 H12c 0.9800
C13 H13a 0.9800
C13 H13b 0.9800
C13 H13c 0.9800
C14 H14a 0.9800
C14 H14b 0.9800
C14 H14c 0.9800
C15 H15a 0.9800
C15 H15b 0.9800
C15 H15c 0.9800
C16 H16a 0.9900
C16 H16b 0.9900
C16 C17 1.510(4)
C17 H17a 0.9900
C17 H17b 0.9900
C18 H18a 0.9800
C18 H18b 0.9800
C18 H18c 0.9800
C19 H19a 0.9800
C19 H19b 0.9800
C19 H19c 0.9800
C20 H20a 0.9900
C20 H20b 0.9900
C20 C21 1.515(5)
C21 H21a 0.9900
C21 H21b 0.9900
C22 H22a 0.9800
C22 H22b 0.9800
C22 H22c 0.9800
C23 H23a 0.9800
C23 H23b 0.9800
C23 H23c 0.9800
C24 H24a 0.9900
C24 H24b 0.9900
C24 C25 1.523(4)
C25 H25a 0.9900
C25 H25b 0.9900
C26 H26a 0.9800
C26 H26b 0.9800
C26 H26c 0.9800
C27 H27a 0.9800
C27 H27b 0.9800
C27 H27c 0.9800
